data_9001629
loop_
_publ_author_name
'Hugh-Jones D A'
'Woodland, A. B.'
'Angel, R. J.'

_publ_section_title
;
 The structure of high-pressure C2/c ferrosilite and crystal chemistry of
 high-pressure C2/c pyroxenes
 Sample: fictive hedenbergite-like C2/c FeSiO3 phase
;
_journal_name_full 'American Mineralogist'
_journal_page_first 1032
_journal_page_last 1041
_journal_volume 79
_journal_year 1994
_chemical_formula_sum 'Fe O3 Si'
_chemical_name_mineral Clinoferrosilite
_space_group_IT_number 15
_symmetry_space_group_name_Hall '-C 2yc'
_symmetry_space_group_name_H-M 'C 1 2/c 1'
_cell_angle_alpha 90
_cell_angle_beta 107.8
_cell_angle_gamma 90
_cell_length_a 9.73
_cell_length_b 9.11
_cell_length_c 5.23
_cell_formula_units_Z 8
_cell_volume 441.396
_database_code_amcsd 0001681
_exptl_crystal_density_diffrn 3.971
_cod_original_formula_sum 'Fe Si O3'
_cod_database_code 9001629

loop_
_space_group_symop_operation_xyz
x,y,z
1/2+x,1/2+y,z
x,-y,1/2+z
1/2+x,1/2-y,1/2+z
-x,y,1/2-z
1/2-x,1/2+y,1/2-z
-x,-y,-z
1/2-x,1/2-y,-z

loop_
_atom_site_label
_atom_site_fract_x
_atom_site_fract_y
_atom_site_fract_z
Fe1 0.00000 0.90100 0.25000
Fe2 0.00000 0.26300 0.25000
Si 0.29600 0.08500 0.25200
O1 0.12400 0.09000 0.15900
O2 0.37500 0.24000 0.36200
O3 0.35900 0.03100 0.04500

loop_
_cod_related_entry_id
_cod_related_entry_database
_cod_related_entry_code
1 AMCSD 0001681
